data_4034431
loop_
_publ_author_name
'Chang, Meng-Yang'
'Chen, Shin-Mei'
'Hsiao, Yu-Ting'

_publ_section_title
;
 Trifluoroacetic Anhydride Mediated One-Pot Synthesis of 1-Aryl
 Isochroman-3-ones via the Carboxy-Pictet-Spengler Reaction.
;
_journal_issue 18
_journal_name_full 'The Journal of organic chemistry'
_journal_page_first 11687
_journal_page_last 11698
_journal_paper_doi 10.1021/acs.joc.9b01605
_journal_volume 84
_journal_year 2019
_chemical_formula_sum 'C23 H20 O4'
_chemical_formula_weight 360.39
_space_group_crystal_system monoclinic
_space_group_IT_number 14
_space_group_name_Hall '-P 2ybc'
_space_group_name_H-M_alt 'P 1 21/c 1'
_atom_sites_solution_hydrogens geom
_audit_creation_method SHELXL-2014/6
_cell_angle_alpha 90
_cell_angle_beta 105.567(11)
_cell_angle_gamma 90
_cell_formula_units_Z 4
_cell_length_a 8.203(2)
_cell_length_b 21.807(7)
_cell_length_c 10.328(3)
_cell_measurement_reflns_used 1547
_cell_measurement_temperature 100(2)
_cell_measurement_theta_max 24.6456
_cell_measurement_theta_min 2.2500
_cell_volume 1779.7(9)
_computing_cell_refinement 'SAINT V8.34A (Bruker AXS Inc., 2013)'
_computing_data_collection 'Bruker APEX2'
_computing_data_reduction 'SAINT V8.34A (Bruker AXS Inc., 2013)'
_computing_molecular_graphics 'Bruker SHELXTL'
_computing_publication_material 'Bruker SHELXTL'
_computing_structure_refinement 'SHELXL-2014/6 (Sheldrick, 2014)'
_diffrn_ambient_temperature 100(2)
_diffrn_detector_area_resol_mean 8.3333
_diffrn_measured_fraction_theta_full 1.000
_diffrn_measured_fraction_theta_max 0.961
_diffrn_measurement_device_type 'Bruker APEX-II CCD'
_diffrn_measurement_method '\f and \w scans'
_diffrn_radiation_type MoK\a
_diffrn_radiation_wavelength 0.71073
_diffrn_reflns_av_R_equivalents 0.0941
_diffrn_reflns_av_unetI/netI 0.0980
_diffrn_reflns_Laue_measured_fraction_full 1.000
_diffrn_reflns_Laue_measured_fraction_max 0.961
_diffrn_reflns_limit_h_max 9
_diffrn_reflns_limit_h_min -10
_diffrn_reflns_limit_k_max 27
_diffrn_reflns_limit_k_min -24
_diffrn_reflns_limit_l_max 12
_diffrn_reflns_limit_l_min -12
_diffrn_reflns_number 13938
_diffrn_reflns_point_group_measured_fraction_full 1.000
_diffrn_reflns_point_group_measured_fraction_max 0.961
_diffrn_reflns_theta_full 25.242
_diffrn_reflns_theta_max 26.786
_diffrn_reflns_theta_min 1.868
_exptl_absorpt_coefficient_mu 0.091
_exptl_absorpt_correction_T_max 0.7454
_exptl_absorpt_correction_T_min 0.6061
_exptl_absorpt_correction_type multi-scan
_exptl_absorpt_process_details 'SADABS V2014/4 (Bruker AXS Inc.)'
_exptl_crystal_colour colorless
_exptl_crystal_density_diffrn 1.345
_exptl_crystal_density_meas ?
_exptl_crystal_density_method 'not measured'
_exptl_crystal_description lump
_exptl_crystal_F_000 760
_exptl_crystal_size_max 0.15
_exptl_crystal_size_mid 0.13
_exptl_crystal_size_min 0.10
_refine_diff_density_max 0.397
_refine_diff_density_min -0.414
_refine_diff_density_rms 0.099
_refine_ls_extinction_method none
_refine_ls_goodness_of_fit_ref 1.031
_refine_ls_hydrogen_treatment constr
_refine_ls_matrix_type full
_refine_ls_number_parameters 246
_refine_ls_number_reflns 3654
_refine_ls_number_restraints 0
_refine_ls_restrained_S_all 1.031
_refine_ls_R_factor_all 0.1267
_refine_ls_R_factor_gt 0.0663
_refine_ls_shift/su_max 0.001
_refine_ls_shift/su_mean 0.000
_refine_ls_structure_factor_coef Fsqd
_refine_ls_weighting_details 'w=1/[\s^2^(Fo^2^)+(0.0854P)^2^+0.0758P] where P=(Fo^2^+2Fc^2^)/3'
_refine_ls_weighting_scheme calc
_refine_ls_wR_factor_gt 0.1506
_refine_ls_wR_factor_ref 0.1826
_reflns_Friedel_coverage 0.000
_reflns_number_gt 2142
_reflns_number_total 3654
_reflns_threshold_expression 'I > 2\s(I)'
_cod_data_source_file jo9b01605_si_001.cif
_cod_data_source_block 180847LT_0m
_cod_depositor_comments
;
The following automatic conversions were performed:

data item '_exptl_crystal_density_meas' value 'not measured' was
changed to '?' -- the value is perceived as not measured.

Automatic conversion script
Id: cif_fix_values 6909 2019-04-08 15:41:33Z antanas 
;
_cod_original_cell_volume 1779.9(9)
_cod_original_sg_symbol_H-M 'P 21/c'
_cod_database_code 4034431
_shelx_space_group_comment
;
The symmetry employed for this shelxl refinement is uniquely defined
by the following loop, which should always be used as a source of
symmetry information in preference to the above space-group names.
They are only intended as comments.
;
_shelxl_version_number 2014/6

loop_
_space_group_symop_operation_xyz
'x, y, z'
'-x, y+1/2, -z+1/2'
'-x, -y, -z'
'x, -y-1/2, z-1/2'

loop_
_atom_site_label
_atom_site_type_symbol
_atom_site_fract_x
_atom_site_fract_y
_atom_site_fract_z
_atom_site_U_iso_or_equiv
_atom_site_adp_type
_atom_site_occupancy
_atom_site_site_symmetry_order
_atom_site_calc_flag
_atom_site_refinement_flags_posn
_atom_site_refinement_flags_adp
O1 O 0.3286(2) 0.58597(8) 0.34569(17) 0.0338(5) Uani 1 1 d . .
O2 O 0.3159(3) 0.71444(8) 0.96432(19) 0.0420(6) Uani 1 1 d . .
O3 O 0.2356(3) 0.61844(8) 0.92881(17) 0.0337(5) Uani 1 1 d . .
O4 O 0.2789(3) 0.47819(8) 0.43611(18) 0.0343(5) Uani 1 1 d . .
C1 C 0.3478(4) 0.64492(13) 0.2919(3) 0.0397(8) Uani 1 1 d . .
H1 H 0.2419 0.6680 0.2781 0.060 Uiso 1 1 calc R U
H3 H 0.3753 0.6401 0.2058 0.060 Uiso 1 1 calc R U
H21 H 0.4392 0.6672 0.3549 0.060 Uiso 1 1 calc R U
C2 C 0.2848(3) 0.58528(12) 0.4655(3) 0.0264(6) Uani 1 1 d . .
C3 C 0.2642(3) 0.63703(12) 0.5359(3) 0.0290(7) Uani 1 1 d . .
H4 H 0.2822 0.6765 0.5031 0.035 Uiso 1 1 calc R U
C4 C 0.2168(3) 0.63151(12) 0.6553(3) 0.0269(6) Uani 1 1 d . .
C5 C 0.1985(3) 0.57411(11) 0.7058(2) 0.0252(6) Uani 1 1 d . .
C6 C 0.1426(4) 0.57258(11) 0.8339(3) 0.0275(6) Uani 1 1 d . .
H20 H 0.0196 0.5832 0.8110 0.033 Uiso 1 1 calc R U
C7 C 0.1666(3) 0.51150(12) 0.9054(2) 0.0269(6) Uani 1 1 d . .
C8 C 0.0487(4) 0.46550(12) 0.8591(3) 0.0303(7) Uani 1 1 d . .
H19 H -0.0468 0.4734 0.7855 0.036 Uiso 1 1 calc R U
C9 C 0.0682(4) 0.40854(12) 0.9185(3) 0.0301(7) Uani 1 1 d . .
H18 H -0.0131 0.3776 0.8836 0.036 Uiso 1 1 calc R U
C10 C 0.2049(3) 0.39504(12) 1.0291(2) 0.0253(6) Uani 1 1 d . .
C11 C 0.2219(4) 0.33368(12) 1.0963(3) 0.0279(7) Uani 1 1 d . .
C12 C 0.3423(4) 0.32325(13) 1.2176(3) 0.0366(7) Uani 1 1 d . .
H17 H 0.4181 0.3552 1.2568 0.044 Uiso 1 1 calc R U
C13 C 0.3540(4) 0.26733(14) 1.2825(3) 0.0423(8) Uani 1 1 d . .
H14 H 0.4360 0.2617 1.3662 0.051 Uiso 1 1 calc R U
C14 C 0.2474(4) 0.21957(13) 1.2270(3) 0.0383(8) Uani 1 1 d . .
H2 H 0.2555 0.1811 1.2716 0.046 Uiso 1 1 calc R U
C15 C 0.1858(4) 0.68613(12) 0.7349(3) 0.0336(7) Uani 1 1 d . .
H5 H 0.0628 0.6945 0.7127 0.040 Uiso 1 1 calc R U
H6 H 0.2420 0.7226 0.7094 0.040 Uiso 1 1 calc R U
C16 C 0.2519(4) 0.67544(12) 0.8842(3) 0.0309(7) Uani 1 1 d . .
C17 C 0.2203(3) 0.52184(12) 0.6353(2) 0.0263(6) Uani 1 1 d . .
H11 H 0.2068 0.4824 0.6703 0.032 Uiso 1 1 calc R U
C18 C 0.2615(3) 0.52695(11) 0.5142(2) 0.0265(6) Uani 1 1 d . .
C19 C 0.2461(4) 0.41934(12) 0.4835(3) 0.0386(8) Uani 1 1 d . .
H10 H 0.3268 0.4113 0.5707 0.058 Uiso 1 1 calc R U
H9 H 0.2582 0.3879 0.4189 0.058 Uiso 1 1 calc R U
H8 H 0.1306 0.4183 0.4935 0.058 Uiso 1 1 calc R U
C20 C 0.3199(4) 0.44199(13) 1.0754(3) 0.0360(7) Uani 1 1 d . .
H13 H 0.4141 0.4346 1.1504 0.043 Uiso 1 1 calc R U
C21 C 0.3016(4) 0.49927(12) 1.0158(3) 0.0341(7) Uani 1 1 d . .
H12 H 0.3822 0.5305 1.0507 0.041 Uiso 1 1 calc R U
C22 C 0.1300(4) 0.22866(13) 1.1064(3) 0.0406(8) Uani 1 1 d . .
H16 H 0.0568 0.1961 1.0665 0.049 Uiso 1 1 calc R U
C23 C 0.1170(4) 0.28477(13) 1.0421(3) 0.0395(8) Uani 1 1 d . .
H15 H 0.0341 0.2900 0.9587 0.047 Uiso 1 1 calc R U

loop_
_atom_site_aniso_label
_atom_site_aniso_U_11
_atom_site_aniso_U_22
_atom_site_aniso_U_33
_atom_site_aniso_U_23
_atom_site_aniso_U_13
_atom_site_aniso_U_12
O1 0.0605(13) 0.0273(11) 0.0190(10) -0.0001(8) 0.0200(9) -0.0067(9)
O2 0.0746(16) 0.0241(11) 0.0276(11) -0.0108(9) 0.0143(10) -0.0045(10)
O3 0.0660(14) 0.0184(11) 0.0188(10) -0.0043(8) 0.0151(9) -0.0017(9)
O4 0.0675(14) 0.0167(10) 0.0244(10) -0.0044(8) 0.0220(10) -0.0009(9)
C1 0.069(2) 0.0303(18) 0.0226(15) 0.0052(13) 0.0165(15) -0.0104(15)
C2 0.0427(16) 0.0211(15) 0.0188(13) -0.0004(12) 0.0139(12) -0.0024(12)
C3 0.0457(18) 0.0181(14) 0.0227(14) 0.0015(12) 0.0085(13) -0.0048(12)
C4 0.0445(17) 0.0173(15) 0.0197(14) -0.0025(11) 0.0103(12) -0.0008(12)
C5 0.0395(16) 0.0205(15) 0.0183(13) -0.0024(11) 0.0124(12) -0.0005(11)
C6 0.0448(17) 0.0201(15) 0.0215(14) -0.0035(12) 0.0154(12) -0.0036(12)
C7 0.0448(17) 0.0233(16) 0.0184(14) -0.0020(11) 0.0183(12) 0.0006(12)
C8 0.0469(18) 0.0280(17) 0.0187(14) 0.0014(12) 0.0134(12) -0.0033(13)
C9 0.0463(17) 0.0240(16) 0.0218(14) -0.0027(12) 0.0123(13) -0.0044(12)
C10 0.0417(16) 0.0204(14) 0.0186(14) -0.0046(11) 0.0162(12) 0.0003(12)
C11 0.0429(17) 0.0263(16) 0.0205(14) -0.0011(12) 0.0192(13) 0.0011(12)
C12 0.0523(19) 0.0290(17) 0.0286(16) 0.0010(13) 0.0109(14) -0.0038(14)
C13 0.062(2) 0.0333(19) 0.0286(17) 0.0068(14) 0.0073(15) 0.0027(15)
C14 0.060(2) 0.0246(17) 0.0356(17) 0.0066(14) 0.0229(15) 0.0063(14)
C15 0.059(2) 0.0193(15) 0.0240(15) 0.0004(12) 0.0132(14) 0.0014(13)
C16 0.0507(19) 0.0183(15) 0.0263(15) -0.0043(12) 0.0149(13) 0.0022(13)
C17 0.0448(17) 0.0170(14) 0.0203(14) 0.0035(11) 0.0140(12) 0.0009(11)
C18 0.0470(17) 0.0150(14) 0.0202(14) -0.0041(11) 0.0138(12) -0.0009(12)
C19 0.067(2) 0.0174(16) 0.0342(17) -0.0054(13) 0.0190(15) 0.0014(14)
C20 0.0464(18) 0.0298(17) 0.0287(16) 0.0039(13) 0.0045(14) -0.0025(13)
C21 0.0450(18) 0.0239(15) 0.0325(16) -0.0031(13) 0.0088(14) -0.0082(13)
C22 0.060(2) 0.0221(17) 0.0400(18) -0.0034(14) 0.0139(16) -0.0057(14)
C23 0.060(2) 0.0276(17) 0.0280(16) 0.0003(13) 0.0076(15) -0.0027(15)

loop_
_atom_type_symbol
_atom_type_description
_atom_type_scat_dispersion_real
_atom_type_scat_dispersion_imag
_atom_type_scat_source
C C 0.0033 0.0016 'International Tables Vol C Tables 4.2.6.8 and 6.1.1.4'
H H 0.0000 0.0000 'International Tables Vol C Tables 4.2.6.8 and 6.1.1.4'
O O 0.0106 0.0060 'International Tables Vol C Tables 4.2.6.8 and 6.1.1.4'

loop_
_geom_angle_atom_site_label_1
_geom_angle_atom_site_label_2
_geom_angle_atom_site_label_3
_geom_angle
C2 O1 C1 116.2(2)
C16 O3 C6 118.9(2)
C18 O4 C19 116.1(2)
O1 C1 H1 109.5
O1 C1 H3 109.5
H1 C1 H3 109.5
O1 C1 H21 109.5
H1 C1 H21 109.5
H3 C1 H21 109.5
C3 C2 O1 124.3(2)
C3 C2 C18 120.4(2)
O1 C2 C18 115.3(2)
C2 C3 C4 120.0(2)
C2 C3 H4 120.0
C4 C3 H4 120.0
C5 C4 C3 119.8(2)
C5 C4 C15 117.4(2)
C3 C4 C15 122.8(2)
C4 C5 C17 120.3(2)
C4 C5 C6 116.1(2)
C17 C5 C6 123.5(2)
O3 C6 C7 107.4(2)
O3 C6 C5 110.2(2)
C7 C6 C5 114.6(2)
O3 C6 H20 108.1
C7 C6 H20 108.1
C5 C6 H20 108.1
C21 C7 C8 118.3(2)
C21 C7 C6 122.9(2)
C8 C7 C6 118.8(2)
C9 C8 C7 120.8(3)
C9 C8 H19 119.6
C7 C8 H19 119.6
C8 C9 C10 121.7(2)
C8 C9 H18 119.1
C10 C9 H18 119.1
C20 C10 C9 116.6(2)
C20 C10 C11 122.0(2)
C9 C10 C11 121.4(2)
C12 C11 C23 116.8(3)
C12 C11 C10 121.3(2)
C23 C11 C10 121.9(2)
C13 C12 C11 121.4(3)
C13 C12 H17 119.3
C11 C12 H17 119.3
C14 C13 C12 120.6(3)
C14 C13 H14 119.7
C12 C13 H14 119.7
C22 C14 C13 118.7(3)
C22 C14 H2 120.6
C13 C14 H2 120.6
C4 C15 C16 111.6(2)
C4 C15 H5 109.3
C16 C15 H5 109.3
C4 C15 H6 109.3
C16 C15 H6 109.3
H5 C15 H6 108.0
O2 C16 O3 118.8(2)
O2 C16 C15 124.3(3)
O3 C16 C15 116.8(2)
C18 C17 C5 120.3(2)
C18 C17 H11 119.9
C5 C17 H11 119.9
O4 C18 C17 124.1(2)
O4 C18 C2 116.7(2)
C17 C18 C2 119.2(2)
O4 C19 H10 109.5
O4 C19 H9 109.5
H10 C19 H9 109.5
O4 C19 H8 109.5
H10 C19 H8 109.5
H9 C19 H8 109.5
C21 C20 C10 122.0(3)
C21 C20 H13 119.0
C10 C20 H13 119.0
C20 C21 C7 120.5(3)
C20 C21 H12 119.8
C7 C21 H12 119.8
C14 C22 C23 120.7(3)
C14 C22 H16 119.7
C23 C22 H16 119.7
C22 C23 C11 121.7(3)
C22 C23 H15 119.1
C11 C23 H15 119.2

loop_
_geom_bond_atom_site_label_1
_geom_bond_atom_site_label_2
_geom_bond_distance
O1 C2 1.378(3)
O1 C1 1.426(3)
O2 C16 1.204(3)
O3 C16 1.345(3)
O3 C6 1.464(3)
O4 C18 1.365(3)
O4 C19 1.425(3)
C1 H1 0.9800
C1 H3 0.9800
C1 H21 0.9800
C2 C3 1.377(4)
C2 C18 1.400(3)
C3 C4 1.395(4)
C3 H4 0.9500
C4 C5 1.380(3)
C4 C15 1.507(4)
C5 C17 1.390(3)
C5 C6 1.513(3)
C6 C7 1.510(3)
C6 H20 1.0000
C7 C21 1.385(4)
C7 C8 1.386(4)
C8 C9 1.375(3)
C8 H19 0.9500
C9 C10 1.400(4)
C9 H18 0.9500
C10 C20 1.387(4)
C10 C11 1.497(4)
C11 C12 1.390(4)
C11 C23 1.391(4)
C12 C13 1.382(4)
C12 H17 0.9500
C13 C14 1.382(4)
C13 H14 0.9500
C14 C22 1.369(4)
C14 H2 0.9500
C15 C16 1.508(4)
C15 H5 0.9900
C15 H6 0.9900
C17 C18 1.385(3)
C17 H11 0.9500
C19 H10 0.9800
C19 H9 0.9800
C19 H8 0.9800
C20 C21 1.383(4)
C20 H13 0.9500
C21 H12 0.9500
C22 C23 1.383(4)
C22 H16 0.9500
C23 H15 0.9500
